data_1520302
loop_
_publ_author_name
'Tang, Shaojian'
'Park, Jong Yeun'
'Yeagley, Andrew A.'
'Sabat, Michal'
'Chruma, Jason J.'

_publ_section_title
;
 Decarboxylative Generation of 2-Azaallyl Anions: 2-Iminoalcohols via a
 Decarboxylative Erlenmeyer Reaction.
;
_journal_issue 9
_journal_name_full 'Organic letters'
_journal_page_first 2042
_journal_page_last 2045
_journal_paper_doi 10.1021/acs.orglett.5b00107
_journal_volume 17
_journal_year 2015
_chemical_formula_sum 'C33 H31 Br2 N O6'
_chemical_formula_weight 697.41
_chemical_melting_point 429
_chemical_name_systematic
; 
 syn-1,2-bis(5-bromo-2-hydroxyphenyl)-2-((diphenylmethylene)amino)ethyl acetate 
;
_space_group_IT_number 14
_symmetry_cell_setting monoclinic
_symmetry_space_group_name_Hall '-P 2ybc'
_symmetry_space_group_name_H-M 'P 1 21/c 1'
_atom_sites_solution_hydrogens geom
_atom_sites_solution_primary direct
_atom_sites_solution_secondary difmap
_audit_creation_method SHELXL-97
_cell_angle_alpha 90.00
_cell_angle_beta 109.3520(10)
_cell_angle_gamma 90.00
_cell_formula_units_Z 4
_cell_length_a 18.4779(14)
_cell_length_b 9.1189(7)
_cell_length_c 19.3437(15)
_cell_measurement_reflns_used 6933
_cell_measurement_temperature 153(2)
_cell_measurement_theta_max 31.802
_cell_measurement_theta_min 3.157
_cell_volume 3075.2(4)
_computing_cell_refinement 'Bruker SMART'
_computing_data_collection 'Bruker SMART'
_computing_data_reduction 'Bruker SAINT'
_computing_molecular_graphics 'Bruker SHELXTL'
_computing_publication_material 'Bruker SHELXTL'
_computing_structure_refinement 'SHELXL-97 (Sheldrick, 1997)'
_computing_structure_solution 'SHELXS-97 (Sheldrick, 1990)'
_diffrn_ambient_temperature 153(2)
_diffrn_measured_fraction_theta_full 0.943
_diffrn_measured_fraction_theta_max 0.943
_diffrn_measurement_device_type 'Bruker SMART APEX CCD area detector'
_diffrn_measurement_method 'phi and omega scans'
_diffrn_radiation_monochromator graphite
_diffrn_radiation_source 'fine-focus sealed tube'
_diffrn_radiation_type MoK\a
_diffrn_radiation_wavelength 0.71073
_diffrn_reflns_av_R_equivalents 0.0685
_diffrn_reflns_av_sigmaI/netI 0.0664
_diffrn_reflns_limit_h_max 26
_diffrn_reflns_limit_h_min -27
_diffrn_reflns_limit_k_max 13
_diffrn_reflns_limit_k_min -13
_diffrn_reflns_limit_l_max 28
_diffrn_reflns_limit_l_min -28
_diffrn_reflns_number 35900
_diffrn_reflns_theta_full 32.46
_diffrn_reflns_theta_max 32.46
_diffrn_reflns_theta_min 3.16
_exptl_absorpt_coefficient_mu 2.681
_exptl_absorpt_correction_T_max 0.801911
_exptl_absorpt_correction_T_min 0.526094
_exptl_absorpt_correction_type empirical
_exptl_absorpt_process_details 'Bruker SADABS'
_exptl_crystal_colour colorless
_exptl_crystal_density_diffrn 1.506
_exptl_crystal_density_meas ?
_exptl_crystal_density_method 'not measured'
_exptl_crystal_description block
_exptl_crystal_F_000 1416
_exptl_crystal_size_max 0.33
_exptl_crystal_size_mid 0.29
_exptl_crystal_size_min 0.27
_refine_diff_density_max 1.319
_refine_diff_density_min -0.861
_refine_diff_density_rms 0.103
_refine_ls_extinction_coef 0
_refine_ls_extinction_method none
_refine_ls_goodness_of_fit_ref 1.023
_refine_ls_hydrogen_treatment mixed
_refine_ls_matrix_type full
_refine_ls_number_parameters 469
_refine_ls_number_reflns 10453
_refine_ls_number_restraints 0
_refine_ls_restrained_S_all 1.023
_refine_ls_R_factor_all 0.1235
_refine_ls_R_factor_gt 0.0674
_refine_ls_shift/su_max 0.008
_refine_ls_shift/su_mean 0.002
_refine_ls_structure_factor_coef Fsqd
_refine_ls_weighting_details 'calc w=1/[\s^2^(Fo^2^)+(0.0796P)^2^+1.7053P] where P=(Fo^2^+2Fc^2^)/3'
_refine_ls_weighting_scheme calc
_refine_ls_wR_factor_gt 0.1479
_refine_ls_wR_factor_ref 0.1704
_reflns_number_gt 6188
_reflns_number_total 10453
_reflns_threshold_expression >2sigma(I)
_cod_data_source_file ol5b00107_si_002.cif
_cod_data_source_block c33h31br2no6
_cod_depositor_comments
;
The following automatic conversions were performed:

'_symmetry_cell_setting' value 'Monoclinic' changed to 'monoclinic'
according to
/usr/data/users/saulius/crontab/automatic-downloads/current/ACS/lib/dictionaries/cif_core.dic
dictionary named 'cif_core.dic' version 2.4.2 from 2011-04-26.

'_exptl_crystal_density_meas' value 'not measured' was changed to '?'
- the value is perceived as not measured.

Automatic conversion script
Id: cif_fix_values 3271 2015-04-21 07:52:19Z andrius 
;
_cod_original_sg_symbol_H-M P2(1)/c
_cod_database_code 1520302

loop_
_symmetry_equiv_pos_as_xyz
'x, y, z'
'-x, y+1/2, -z+1/2'
'-x, -y, -z'
'x, -y-1/2, z-1/2'

loop_
_atom_site_label
_atom_site_type_symbol
_atom_site_fract_x
_atom_site_fract_y
_atom_site_fract_z
_atom_site_U_iso_or_equiv
_atom_site_adp_type
_atom_site_occupancy
_atom_site_symmetry_multiplicity
_atom_site_calc_flag
_atom_site_refinement_flags
Br1 Br 0.14953(3) -0.08684(4) 1.01709(2) 0.04693(13) Uani 1 1 d .
Br2 Br 0.32711(3) 1.00996(4) 0.85783(2) 0.04912(14) Uani 1 1 d .
O1 O 0.26703(13) 0.5902(2) 1.03321(11) 0.0285(5) Uani 1 1 d .
O2 O 0.36574(18) 0.4965(3) 1.12454(15) 0.0539(8) Uani 1 1 d .
O3 O 0.40544(17) 0.3811(3) 0.94418(16) 0.0435(7) Uani 1 1 d .
O4 O 0.09966(15) 0.5659(3) 0.98601(14) 0.0342(5) Uani 1 1 d .
O5 O 0.5544(2) 0.0538(3) 0.85799(15) 0.0596(9) Uani 1 1 d .
O6 O 0.51259(18) 0.2446(4) 0.90287(19) 0.0619(8) Uani 1 1 d .
N1 N 0.16617(14) 0.5556(3) 0.88259(13) 0.0226(5) Uani 1 1 d .
C2 C 0.15780(17) 0.5696(3) 0.81438(16) 0.0234(6) Uani 1 1 d .
C3 C 0.21303(17) 0.4367(3) 0.92591(16) 0.0238(6) Uani 1 1 d .
C4 C 0.28728(18) 0.5013(3) 0.98062(17) 0.0262(6) Uani 1 1 d .
C5 C 0.3111(2) 0.5743(4) 1.10444(17) 0.0317(7) Uani 1 1 d .
C6 C 0.2806(3) 0.6654(6) 1.1527(2) 0.0505(11) Uani 1 1 d .
C7 C 0.19079(17) 0.4649(3) 0.77315(15) 0.0236(6) Uani 1 1 d .
C8 C 0.25324(19) 0.5081(4) 0.75380(17) 0.0287(6) Uani 1 1 d .
C9 C 0.2858(2) 0.4103(4) 0.71724(19) 0.0373(8) Uani 1 1 d .
H9 H 0.3296 0.4389 0.7051 0.045 Uiso 1 1 calc R
C10 C 0.2554(2) 0.2733(4) 0.6987(2) 0.0429(9) Uani 1 1 d .
C11 C 0.1927(2) 0.2299(4) 0.71740(19) 0.0384(8) Uani 1 1 d .
C12 C 0.1598(2) 0.3255(4) 0.75448(18) 0.0326(7) Uani 1 1 d .
C18 C 0.16656(17) 0.3513(3) 0.96394(15) 0.0239(6) Uani 1 1 d .
C19 C 0.17540(18) 0.1998(3) 0.97055(16) 0.0251(6) Uani 1 1 d .
C20 C 0.13587(19) 0.1201(4) 1.00692(16) 0.0292(7) Uani 1 1 d .
C21 C 0.0862(2) 0.1868(4) 1.03707(18) 0.0327(7) Uani 1 1 d .
C22 C 0.0760(2) 0.3370(4) 1.02987(18) 0.0318(7) Uani 1 1 d .
C23 C 0.11504(17) 0.4193(3) 0.99323(16) 0.0261(6) Uani 1 1 d .
C24 C 0.33218(18) 0.5905(3) 0.94369(16) 0.0266(6) Uani 1 1 d .
C25 C 0.31328(19) 0.7354(4) 0.92336(17) 0.0278(6) Uani 1 1 d .
C26 C 0.3546(2) 0.8127(4) 0.88751(18) 0.0328(7) Uani 1 1 d .
C27 C 0.4157(2) 0.7497(4) 0.8720(2) 0.0390(8) Uani 1 1 d .
C28 C 0.4345(2) 0.6054(4) 0.8917(2) 0.0376(8) Uani 1 1 d .
C29 C 0.39186(19) 0.5252(4) 0.92611(18) 0.0308(7) Uani 1 1 d .
C30 C 0.11466(18) 0.6991(3) 0.77387(16) 0.0265(6) Uani 1 1 d .
C31 C 0.0940(2) 0.8145(4) 0.8110(2) 0.0343(7) Uani 1 1 d .
C32 C 0.0550(2) 0.9339(4) 0.7735(2) 0.0407(9) Uani 1 1 d .
C33 C 0.0350(2) 0.9409(4) 0.6978(2) 0.0421(9) Uani 1 1 d .
C34 C 0.0554(2) 0.8294(4) 0.6604(2) 0.0407(8) Uani 1 1 d .
C35 C 0.0947(2) 0.7077(4) 0.69775(18) 0.0328(7) Uani 1 1 d .
C36 C 0.5178(2) 0.1787(4) 0.8504(2) 0.0404(8) Uani 1 1 d .
C37 C 0.5834(3) -0.0018(5) 0.9337(2) 0.0637(13) Uani 1 1 d .
H37A H 0.6184 0.0711 0.9658 0.076 Uiso 1 1 calc R
H37B H 0.5401 -0.0184 0.9522 0.076 Uiso 1 1 calc R
C38 C 0.6231(3) -0.1350(6) 0.9349(3) 0.0609(12) Uani 1 1 d .
H38A H 0.5888 -0.2054 0.9014 0.091 Uiso 1 1 calc R
H38B H 0.6403 -0.1751 0.9847 0.091 Uiso 1 1 calc R
H38C H 0.6677 -0.1168 0.9194 0.091 Uiso 1 1 calc R
C39 C 0.4817(3) 0.2232(6) 0.7735(3) 0.0697(14) Uani 1 1 d .
H39A H 0.4949 0.3255 0.7676 0.105 Uiso 1 1 calc R
H39B H 0.4259 0.2136 0.7597 0.105 Uiso 1 1 calc R
H39C H 0.5003 0.1602 0.7419 0.105 Uiso 1 1 calc R
H3 H 0.2317(17) 0.370(3) 0.8973(17) 0.015(7) Uiso 1 1 d .
H3O H 0.438(2) 0.356(5) 0.933(2) 0.034(11) Uiso 1 1 d .
H4 H 0.3204(17) 0.428(3) 1.0066(16) 0.009(7) Uiso 1 1 d .
H4O H 0.119(2) 0.590(4) 0.960(2) 0.035(11) Uiso 1 1 d .
H6A H 0.309(3) 0.646(5) 1.198(3) 0.058(13) Uiso 1 1 d .
H6B H 0.280(3) 0.768(7) 1.140(3) 0.082(17) Uiso 1 1 d .
H6C H 0.228(3) 0.657(6) 1.141(3) 0.074(17) Uiso 1 1 d .
H8 H 0.2754(19) 0.604(4) 0.7675(18) 0.025(9) Uiso 1 1 d .
H10 H 0.277(2) 0.208(5) 0.673(2) 0.043(11) Uiso 1 1 d .
H11 H 0.175(2) 0.136(5) 0.706(2) 0.049(12) Uiso 1 1 d .
H12 H 0.119(2) 0.293(4) 0.7688(19) 0.026(9) Uiso 1 1 d .
H19 H 0.2070(19) 0.154(4) 0.9482(18) 0.024(8) Uiso 1 1 d .
H21 H 0.0572(18) 0.133(4) 1.0619(18) 0.021(8) Uiso 1 1 d .
H22 H 0.042(2) 0.383(4) 1.0488(19) 0.027(9) Uiso 1 1 d .
H25 H 0.2748(18) 0.777(3) 0.9358(17) 0.015(7) Uiso 1 1 d .
H27 H 0.447(2) 0.816(5) 0.845(2) 0.054(12) Uiso 1 1 d .
H28 H 0.472(2) 0.568(4) 0.883(2) 0.030(9) Uiso 1 1 d .
H31 H 0.111(2) 0.811(4) 0.858(2) 0.041(11) Uiso 1 1 d .
H32 H 0.044(3) 1.005(5) 0.799(3) 0.060(15) Uiso 1 1 d .
H33 H 0.010(2) 1.023(4) 0.674(2) 0.033(10) Uiso 1 1 d .
H34 H 0.041(2) 0.829(5) 0.609(2) 0.051(12) Uiso 1 1 d .
H35 H 0.110(2) 0.634(4) 0.673(2) 0.033(10) Uiso 1 1 d .

loop_
_atom_site_aniso_label
_atom_site_aniso_U_11
_atom_site_aniso_U_22
_atom_site_aniso_U_33
_atom_site_aniso_U_23
_atom_site_aniso_U_13
_atom_site_aniso_U_12
Br1 0.0823(3) 0.02499(17) 0.0377(2) 0.00355(14) 0.0256(2) -0.00291(17)
Br2 0.0745(3) 0.03057(19) 0.0511(2) 0.00617(16) 0.0328(2) -0.00196(18)
O1 0.0347(12) 0.0317(11) 0.0210(10) -0.0017(9) 0.0115(9) 0.0040(10)
O2 0.0557(17) 0.066(2) 0.0307(14) -0.0019(13) 0.0019(13) 0.0224(15)
O3 0.0463(16) 0.0398(14) 0.0561(17) 0.0105(12) 0.0326(14) 0.0139(12)
O4 0.0404(14) 0.0300(12) 0.0410(14) 0.0052(10) 0.0255(12) 0.0092(10)
O5 0.082(2) 0.0522(17) 0.0330(14) -0.0043(13) 0.0040(14) 0.0341(16)
O6 0.0565(18) 0.0570(19) 0.078(2) -0.0236(17) 0.0295(17) 0.0039(15)
N1 0.0253(12) 0.0231(11) 0.0201(11) 0.0034(9) 0.0085(10) 0.0019(10)
C2 0.0247(14) 0.0227(14) 0.0218(13) 0.0004(11) 0.0065(12) -0.0024(11)
C3 0.0269(14) 0.0237(14) 0.0211(13) 0.0011(11) 0.0083(12) 0.0034(12)
C4 0.0290(15) 0.0277(15) 0.0223(14) 0.0005(12) 0.0091(13) 0.0037(13)
C5 0.0394(18) 0.0343(17) 0.0222(14) 0.0008(13) 0.0112(14) -0.0037(15)
C6 0.072(3) 0.054(3) 0.0261(19) -0.0010(18) 0.017(2) 0.019(2)
C7 0.0273(15) 0.0250(13) 0.0167(12) 0.0024(11) 0.0047(12) 0.0058(12)
C8 0.0319(16) 0.0308(16) 0.0239(14) 0.0013(12) 0.0101(13) 0.0017(14)
C9 0.0423(19) 0.0423(19) 0.0335(17) 0.0006(15) 0.0209(16) 0.0082(16)
C10 0.059(2) 0.041(2) 0.0305(17) -0.0039(15) 0.0174(17) 0.0159(18)
C11 0.052(2) 0.0285(17) 0.0313(17) -0.0043(14) 0.0089(16) 0.0027(16)
C12 0.0404(19) 0.0291(16) 0.0270(16) 0.0001(13) 0.0093(15) -0.0023(14)
C18 0.0258(15) 0.0255(14) 0.0192(13) 0.0021(11) 0.0057(12) 0.0031(12)
C19 0.0284(15) 0.0247(14) 0.0211(13) 0.0006(11) 0.0067(12) 0.0023(12)
C20 0.0358(17) 0.0271(15) 0.0213(14) 0.0021(11) 0.0048(13) -0.0023(13)
C21 0.0357(17) 0.0361(17) 0.0273(15) 0.0054(13) 0.0116(14) -0.0063(15)
C22 0.0330(17) 0.0382(18) 0.0284(16) 0.0025(13) 0.0157(14) 0.0051(15)
C23 0.0255(15) 0.0288(15) 0.0217(14) 0.0028(12) 0.0049(12) 0.0048(12)
C24 0.0263(15) 0.0309(15) 0.0207(14) -0.0023(12) 0.0055(12) -0.0026(13)
C25 0.0294(16) 0.0312(16) 0.0237(14) -0.0034(12) 0.0100(13) -0.0028(13)
C26 0.0386(18) 0.0310(16) 0.0273(15) 0.0007(13) 0.0088(14) -0.0085(14)
C27 0.042(2) 0.044(2) 0.0359(18) -0.0037(15) 0.0188(16) -0.0093(17)
C28 0.0315(18) 0.047(2) 0.040(2) -0.0013(16) 0.0205(16) 0.0006(16)
C29 0.0283(16) 0.0330(17) 0.0317(16) 0.0018(13) 0.0106(14) 0.0017(13)
C30 0.0276(15) 0.0279(15) 0.0241(14) 0.0067(12) 0.0085(12) 0.0010(12)
C31 0.0394(19) 0.0369(18) 0.0278(16) 0.0054(14) 0.0128(15) 0.0084(15)
C32 0.047(2) 0.038(2) 0.042(2) 0.0088(16) 0.0217(18) 0.0172(17)
C33 0.0335(18) 0.042(2) 0.050(2) 0.0205(18) 0.0127(17) 0.0156(16)
C34 0.043(2) 0.048(2) 0.0291(18) 0.0140(16) 0.0089(16) 0.0070(17)
C35 0.0352(18) 0.0373(18) 0.0242(15) 0.0045(13) 0.0076(14) 0.0067(15)
C36 0.0398(19) 0.0309(17) 0.054(2) 0.0000(16) 0.0209(18) 0.0042(15)
C37 0.087(4) 0.061(3) 0.036(2) -0.001(2) 0.010(2) 0.014(3)
C38 0.068(3) 0.062(3) 0.048(2) 0.018(2) 0.013(2) 0.000(2)
C39 0.066(3) 0.066(3) 0.066(3) 0.025(3) 0.006(3) 0.021(3)

loop_
_atom_type_symbol
_atom_type_description
_atom_type_scat_dispersion_real
_atom_type_scat_dispersion_imag
_atom_type_scat_source
C C 0.0033 0.0016 'International Tables Vol C Tables 4.2.6.8 and 6.1.1.4'
H H 0.0000 0.0000 'International Tables Vol C Tables 4.2.6.8 and 6.1.1.4'
N N 0.0061 0.0033 'International Tables Vol C Tables 4.2.6.8 and 6.1.1.4'
O O 0.0106 0.0060 'International Tables Vol C Tables 4.2.6.8 and 6.1.1.4'
Br Br -0.2901 2.4595 'International Tables Vol C Tables 4.2.6.8 and 6.1.1.4'

loop_
_geom_angle_atom_site_label_1
_geom_angle_atom_site_label_2
_geom_angle_atom_site_label_3
_geom_angle
C5 O1 C4 116.6(3)
C36 O5 C37 114.5(3)
C2 N1 C3 120.6(3)
N1 C2 C30 118.7(3)
N1 C2 C7 123.5(3)
C30 C2 C7 117.7(2)
N1 C3 C18 109.6(2)
N1 C3 C4 109.4(2)
C18 C3 C4 112.3(2)
O1 C4 C24 110.1(3)
O1 C4 C3 108.5(2)
C24 C4 C3 112.7(2)
O2 C5 O1 123.7(3)
O2 C5 C6 125.7(3)
O1 C5 C6 110.7(3)
C8 C7 C12 119.9(3)
C8 C7 C2 119.1(3)
C12 C7 C2 121.1(3)
C7 C8 C9 119.6(3)
C10 C9 C8 120.6(3)
C9 C10 C11 120.0(3)
C10 C11 C12 120.3(4)
C11 C12 C7 119.6(3)
C19 C18 C23 118.4(3)
C19 C18 C3 119.1(3)
C23 C18 C3 122.5(3)
C20 C19 C18 120.3(3)
C19 C20 C21 121.5(3)
C19 C20 Br1 120.1(2)
C21 C20 Br1 118.5(2)
C20 C21 C22 118.8(3)
C21 C22 C23 120.7(3)
O4 C23 C22 117.1(3)
O4 C23 C18 122.5(3)
C22 C23 C18 120.3(3)
C25 C24 C29 118.9(3)
C25 C24 C4 121.6(3)
C29 C24 C4 119.5(3)
C26 C25 C24 119.9(3)
C25 C26 C27 121.5(3)
C25 C26 Br2 119.7(3)
C27 C26 Br2 118.8(3)
C28 C27 C26 118.9(3)
C27 C28 C29 120.1(3)
O3 C29 C24 116.4(3)
O3 C29 C28 122.9(3)
C24 C29 C28 120.7(3)
C35 C30 C31 118.5(3)
C35 C30 C2 120.5(3)
C31 C30 C2 121.0(3)
C32 C31 C30 120.7(3)
C31 C32 C33 120.3(4)
C34 C33 C32 119.9(3)
C33 C34 C35 120.4(3)
C34 C35 C30 120.2(3)
O6 C36 O5 121.4(4)
O6 C36 C39 125.1(4)
O5 C36 C39 113.4(4)
C38 C37 O5 109.1(4)

loop_
_geom_bond_atom_site_label_1
_geom_bond_atom_site_label_2
_geom_bond_distance
Br1 C20 1.905(3)
Br2 C26 1.905(3)
O1 C5 1.356(4)
O1 C4 1.444(4)
O2 C5 1.190(4)
O3 C29 1.361(4)
O4 C23 1.365(4)
O5 C36 1.308(4)
O5 C37 1.473(5)
O6 C36 1.210(5)
N1 C2 1.283(4)
N1 C3 1.465(4)
C2 C30 1.493(4)
C2 C7 1.497(4)
C3 C18 1.518(4)
C3 C4 1.545(4)
C4 C24 1.501(4)
C5 C6 1.492(5)
C7 C8 1.383(5)
C7 C12 1.392(5)
C8 C9 1.393(5)
C9 C10 1.368(6)
C10 C11 1.380(6)
C11 C12 1.391(5)
C18 C19 1.392(4)
C18 C23 1.403(4)
C19 C20 1.378(4)
C20 C21 1.381(5)
C21 C22 1.383(5)
C22 C23 1.388(5)
C24 C25 1.390(4)
C24 C29 1.391(4)
C25 C26 1.383(5)
C26 C27 1.386(5)
C27 C28 1.382(5)
C28 C29 1.395(5)
C30 C35 1.397(4)
C30 C31 1.396(5)
C31 C32 1.373(5)
C32 C33 1.387(6)
C33 C34 1.372(6)
C34 C35 1.390(5)
C36 C39 1.472(6)
C37 C38 1.415(7)
